data_4315578
loop_
_publ_author_name
'Xiao-Ling Wang'
'Li-Cun Li'
'Dai-Zheng Liao'

_publ_section_title
;
 Slow Magnetic Relaxation in Lanthanide Complexes with Chelating Nitronyl
 Nitroxide Radical
;
_journal_name_full 'Inorganic Chemistry'
_journal_page_first 4735
_journal_page_last 4737
_journal_paper_doi 10.1021/ic100008g
_journal_volume 49
_journal_year 2010
_chemical_formula_sum 'C30.5 H26.5 F18 N3 O8 Tb'
_chemical_formula_weight 1063.97
_chemical_name_systematic
; 
 ? 
;
_space_group_IT_number 14
_symmetry_cell_setting monoclinic
_symmetry_space_group_name_Hall '-P 2yn'
_symmetry_space_group_name_H-M 'P 1 21/n 1'
_atom_sites_solution_hydrogens geom
_atom_sites_solution_primary direct
_atom_sites_solution_secondary difmap
_audit_creation_method SHELXL-97
_cell_angle_alpha 90.00
_cell_angle_beta 111.18(3)
_cell_angle_gamma 90.00
_cell_formula_units_Z 4
_cell_length_a 16.306(3)
_cell_length_b 12.845(3)
_cell_length_c 20.457(4)
_cell_measurement_reflns_used 12321
_cell_measurement_temperature 113(2)
_cell_measurement_theta_max 27.897
_cell_measurement_theta_min 1.101
_cell_volume 3995.3(16)
_computing_cell_refinement crystalclear
_computing_data_collection 'crystalclear(Rigaku/MSC Inc., 2005)'
_computing_data_reduction crystalclear
_computing_molecular_graphics 'Bruker SHELXTL'
_computing_publication_material 'Bruker SHELXTL'
_computing_structure_refinement 'SHELXL-97 (Sheldrick, 1997)'
_computing_structure_solution 'SHELXS-97 (Sheldrick, 1990)'
_diffrn_ambient_temperature 113(2)
_diffrn_detector_area_resol_mean 7.31
_diffrn_measured_fraction_theta_full 0.991
_diffrn_measured_fraction_theta_max 0.991
_diffrn_measurement_device_type 'rigaku saturn CCD area detector'
_diffrn_measurement_method '\w and \f scans'
_diffrn_radiation_monochromator confocal
_diffrn_radiation_source 'rotating anode'
_diffrn_radiation_type MoK\a
_diffrn_radiation_wavelength 0.71073
_diffrn_reflns_av_R_equivalents 0.0338
_diffrn_reflns_av_sigmaI/netI 0.0329
_diffrn_reflns_limit_h_max 19
_diffrn_reflns_limit_h_min -19
_diffrn_reflns_limit_k_max 14
_diffrn_reflns_limit_k_min -15
_diffrn_reflns_limit_l_max 23
_diffrn_reflns_limit_l_min -24
_diffrn_reflns_number 25354
_diffrn_reflns_theta_full 25.02
_diffrn_reflns_theta_max 25.02
_diffrn_reflns_theta_min 2.10
_diffrn_standards_decay_% 0
_diffrn_standards_interval_count 0
_diffrn_standards_interval_time 0
_diffrn_standards_number 0
_exptl_absorpt_coefficient_mu 1.904
_exptl_absorpt_correction_T_max 0.8325
_exptl_absorpt_correction_T_min 0.7020
_exptl_absorpt_correction_type multi-scan
_exptl_absorpt_process_details crystalclear
_exptl_crystal_colour blue
_exptl_crystal_density_diffrn 1.769
_exptl_crystal_density_method 'not measured'
_exptl_crystal_description prism
_exptl_crystal_F_000 2086
_exptl_crystal_size_max 0.20
_exptl_crystal_size_mid 0.18
_exptl_crystal_size_min 0.10
_refine_diff_density_max 1.171
_refine_diff_density_min -0.886
_refine_diff_density_rms 0.093
_refine_ls_extinction_method none
_refine_ls_goodness_of_fit_ref 1.006
_refine_ls_hydrogen_treatment constr
_refine_ls_matrix_type full
_refine_ls_number_parameters 583
_refine_ls_number_reflns 6996
_refine_ls_number_restraints 72
_refine_ls_restrained_S_all 1.052
_refine_ls_R_factor_all 0.0365
_refine_ls_R_factor_gt 0.0320
_refine_ls_shift/su_max 0.005
_refine_ls_shift/su_mean 0.000
_refine_ls_structure_factor_coef Fsqd
_refine_ls_weighting_details 'calc w=1/[\s^2^(Fo^2^)+(0.0516P)^2^+4.4830P] where P=(Fo^2^+2Fc^2^)/3'
_refine_ls_weighting_scheme calc
_refine_ls_wR_factor_gt 0.0813
_refine_ls_wR_factor_ref 0.0846
_reflns_number_gt 6258
_reflns_number_total 6996
_reflns_threshold_expression >2sigma(I)
_cod_data_source_file ic100008g_si_002_1.cif
_cod_data_source_block r90912b
_cod_depositor_comments
;
The following automatic conversions were performed:

'_symmetry_cell_setting' value 'Monoclinic' changed to 'monoclinic'
according to the built-in table from CIF Core dictionary named
'cif_core.dic' version 2.4.1 from
2010-06-29.

'_exptl_absorpt_correction_type' value 'MULTI-SCAN'
changed to 'multi-scan' according to the built-in table from CIF Core
dictionary named 'cif_core.dic' version 2.4.1 from
2010-06-29.

'_refine_ls_hydrogen_treatment' value 'CONSTR' changed
to 'constr' according to the built-in table from CIF Core dictionary
named 'cif_core.dic' version 2.4.1 from 2010-06-29.

Automatic conversion script
Id: cif_fix_values 1646 2011-03-28 12:23:43Z adriana 
;
_cod_original_cell_volume 3995.2(14)
_cod_original_formula_sum 'C30.50 H26.50 F18 N3 O8 Tb'
_cod_database_code 4315578

loop_
_symmetry_equiv_pos_as_xyz
'x, y, z'
'-x+1/2, y+1/2, -z+1/2'
'-x, -y, -z'
'x-1/2, -y-1/2, z-1/2'

loop_
_atom_site_label
_atom_site_type_symbol
_atom_site_fract_x
_atom_site_fract_y
_atom_site_fract_z
_atom_site_U_iso_or_equiv
_atom_site_adp_type
_atom_site_occupancy
_atom_site_symmetry_multiplicity
_atom_site_calc_flag
_atom_site_refinement_flags
_atom_site_disorder_assembly
_atom_site_disorder_group
Tb1 Tb 0.427786(10) 0.946496(13) 0.196820(8) 0.02012(8) Uani 1 1 d . . .
F1 F 0.08879(15) 0.9051(2) 0.07375(13) 0.0446(6) Uani 1 1 d . . .
F2 F 0.09283(19) 0.95296(19) -0.02533(13) 0.0555(9) Uani 1 1 d . . .
F3 F 0.15785(17) 0.81270(19) 0.02364(13) 0.0474(7) Uani 1 1 d . . .
F4 F 0.37124(19) 1.2588(2) 0.03598(13) 0.0497(7) Uani 1 1 d . . .
F5 F 0.23256(18) 1.27396(19) 0.01420(13) 0.0539(7) Uani 1 1 d . . .
F6 F 0.32604(15) 1.30946(17) 0.11661(11) 0.0347(5) Uani 1 1 d . . .
F7 F 0.31573(17) 0.7353(3) 0.34085(16) 0.0737(10) Uani 1 1 d . . .
F8 F 0.4361(2) 0.7320(3) 0.42976(13) 0.0743(10) Uani 1 1 d . . .
F9 F 0.4028(2) 0.6099(2) 0.35771(19) 0.0749(9) Uani 1 1 d . . .
F10 F 0.73123(19) 0.8191(3) 0.3129(3) 0.1125(17) Uani 1 1 d . . .
F11 F 0.6776(2) 0.6738(2) 0.27059(18) 0.0698(9) Uani 1 1 d . . .
F12 F 0.7127(2) 0.7022(3) 0.38024(19) 0.0976(13) Uani 1 1 d . . .
F13 F 0.4270(8) 0.5905(10) 0.1152(6) 0.069(3) Uani 0.528(11) 1 d PDU A 1
F14 F 0.5063(7) 0.6047(7) 0.0522(7) 0.082(3) Uani 0.528(11) 1 d PDU A 1
F15 F 0.3768(7) 0.6567(6) 0.0099(4) 0.107(4) Uani 0.528(11) 1 d PDU A 1
F13' F 0.3970(7) 0.5958(11) 0.0923(6) 0.054(3) Uani 0.472(11) 1 d PDU A 2
F14' F 0.5327(5) 0.5912(6) 0.1031(7) 0.083(3) Uani 0.472(11) 1 d PDU A 2
F15' F 0.4441(11) 0.6344(8) 0.0100(5) 0.094(3) Uani 0.472(11) 1 d PDU A 2
F16 F 0.6791(2) 0.9044(3) 0.0676(2) 0.0795(11) Uani 1 1 d . A .
F17 F 0.6917(2) 1.0033(3) 0.15026(17) 0.0770(10) Uani 1 1 d . A .
F18 F 0.6078(2) 1.0487(3) 0.0514(2) 0.1054(16) Uani 1 1 d . A .
O1 O 0.52609(16) 1.06214(19) 0.27220(14) 0.0282(6) Uani 1 1 d . . .
O2 O 0.39289(16) 1.3803(2) 0.27212(14) 0.0317(6) Uani 1 1 d . . .
O3 O 0.27943(15) 0.92083(19) 0.12530(12) 0.0231(5) Uani 1 1 d . . .
O4 O 0.37692(15) 1.10407(19) 0.13446(13) 0.0244(5) Uani 1 1 d . . .
O5 O 0.40207(15) 0.8313(2) 0.27498(12) 0.0247(5) Uani 1 1 d . . .
O6 O 0.56091(16) 0.8558(2) 0.25610(14) 0.0294(6) Uani 1 1 d . . .
O7 O 0.42123(17) 0.7940(2) 0.12928(14) 0.0348(7) Uani 1 1 d . . .
O8 O 0.51584(16) 0.9762(2) 0.13094(13) 0.0272(6) Uani 1 1 d . . .
N1 N 0.34790(19) 1.0538(2) 0.26358(15) 0.0212(7) Uani 1 1 d . . .
N2 N 0.51199(19) 1.1616(2) 0.27366(16) 0.0271(7) Uani 1 1 d . . .
N3 N 0.45029(19) 1.3118(2) 0.27507(16) 0.0273(7) Uani 1 1 d . . .
C1 C 0.2812(2) 1.0071(3) 0.27552(18) 0.0244(8) Uani 1 1 d . . .
H1 H 0.2675 0.9390 0.2599 0.029 Uiso 1 1 calc R . .
C2 C 0.2313(3) 1.0537(3) 0.3097(2) 0.0275(9) Uani 1 1 d . . .
H2 H 0.1862 1.0172 0.3173 0.033 Uiso 1 1 calc R . .
C3 C 0.2494(2) 1.1546(3) 0.33233(19) 0.0284(8) Uani 1 1 d . . .
H3 H 0.2172 1.1876 0.3557 0.034 Uiso 1 1 calc R . .
C4 C 0.3171(2) 1.2063(3) 0.31952(18) 0.0261(8) Uani 1 1 d . . .
H4 H 0.3301 1.2752 0.3334 0.031 Uiso 1 1 calc R . .
C5 C 0.3648(2) 1.1540(3) 0.28594(17) 0.0225(7) Uani 1 1 d . . .
C6 C 0.4397(2) 1.2061(3) 0.27659(17) 0.0228(8) Uani 1 1 d . . .
C7 C 0.5769(2) 1.2380(3) 0.2643(2) 0.0358(10) Uani 1 1 d . . .
C8 C 0.6699(3) 1.2045(4) 0.3104(3) 0.0535(14) Uani 1 1 d . . .
H8A H 0.6747 1.2031 0.3586 0.080 Uiso 1 1 calc R . .
H8B H 0.7118 1.2530 0.3049 0.080 Uiso 1 1 calc R . .
H8C H 0.6815 1.1363 0.2966 0.080 Uiso 1 1 calc R . .
C9 C 0.5657(3) 1.2338(4) 0.1869(2) 0.0448(11) Uani 1 1 d . . .
H9A H 0.5755 1.1639 0.1747 0.067 Uiso 1 1 calc R . .
H9B H 0.6074 1.2797 0.1786 0.067 Uiso 1 1 calc R . .
H9C H 0.5071 1.2551 0.1587 0.067 Uiso 1 1 calc R . .
C10 C 0.5440(3) 1.3403(3) 0.2868(2) 0.0370(10) Uani 1 1 d . . .
C11 C 0.5859(3) 1.3634(4) 0.3658(3) 0.0579(15) Uani 1 1 d . . .
H11A H 0.5544 1.4190 0.3776 0.087 Uiso 1 1 calc R . .
H11B H 0.6462 1.3835 0.3771 0.087 Uiso 1 1 calc R . .
H11C H 0.5833 1.3022 0.3919 0.087 Uiso 1 1 calc R . .
C12 C 0.5463(3) 1.4352(4) 0.2443(3) 0.0558(15) Uani 1 1 d . . .
H12A H 0.5124 1.4225 0.1958 0.084 Uiso 1 1 calc R . .
H12B H 0.6060 1.4504 0.2497 0.084 Uiso 1 1 calc R . .
H12C H 0.5218 1.4934 0.2605 0.084 Uiso 1 1 calc R . .
C13 C 0.1403(3) 0.9101(3) 0.0359(2) 0.0327(9) Uani 1 1 d . . .
C14 C 0.2254(2) 0.9703(3) 0.07532(17) 0.0216(7) Uani 1 1 d . . .
C15 C 0.2327(2) 1.0704(3) 0.05352(18) 0.0263(8) Uani 1 1 d . . .
H15 H 0.1866 1.0983 0.0160 0.032 Uiso 1 1 calc R . .
C16 C 0.3075(2) 1.1311(3) 0.08630(17) 0.0229(8) Uani 1 1 d . . .
C17 C 0.3082(3) 1.2442(3) 0.06268(19) 0.0319(9) Uani 1 1 d . . .
C18 C 0.3987(3) 0.7137(3) 0.3627(2) 0.0347(9) Uani 1 1 d . . .
C19 C 0.4470(2) 0.7669(3) 0.32023(18) 0.0266(8) Uani 1 1 d . . .
C20 C 0.5336(3) 0.7395(3) 0.3355(2) 0.0393(10) Uani 1 1 d . . .
H20 H 0.5591 0.6891 0.3695 0.047 Uiso 1 1 calc R . .
C21 C 0.5839(2) 0.7863(3) 0.3009(2) 0.0326(9) Uani 1 1 d . . .
C22 C 0.6780(3) 0.7457(4) 0.3174(3) 0.0525(13) Uani 1 1 d . . .
C23 C 0.4518(4) 0.6486(4) 0.0730(3) 0.0698(19) Uani 1 1 d D . .
C24 C 0.4718(3) 0.7601(3) 0.1004(2) 0.0360(10) Uani 1 1 d . A .
C25 C 0.5409(3) 0.8109(3) 0.0894(2) 0.0346(9) Uani 1 1 d . . .
H25 H 0.5771 0.7741 0.0714 0.041 Uiso 1 1 calc R A .
C26 C 0.5565(2) 0.9157(3) 0.10506(19) 0.0268(8) Uani 1 1 d . A .
C27 C 0.6326(3) 0.9678(3) 0.0906(2) 0.0345(9) Uani 1 1 d . . .
C30 C 0.1786(5) 0.5391(4) 0.9701(3) 0.0721(18) Uani 1 1 d . . .
H30A H 0.2147 0.5205 1.0178 0.087 Uiso 1 1 calc R . .
H30B H 0.1729 0.6143 0.9685 0.087 Uiso 1 1 calc R . .
C29 C 0.0881(4) 0.4935(4) 0.9549(3) 0.0650(16) Uani 1 1 d . . .
H29A H 0.0920 0.4183 0.9526 0.078 Uiso 1 1 calc R . .
H29B H 0.0495 0.5176 0.9091 0.078 Uiso 1 1 calc R . .
C28 C 0.0466(4) 0.5208(4) 1.0083(3) 0.0632(16) Uani 1 1 d . . .
H28A H 0.0454 0.5960 1.0122 0.076 Uiso 1 1 calc R . .
H28B H 0.0839 0.4939 1.0536 0.076 Uiso 1 1 calc R . .
C31 C 0.2283(8) 0.5084(10) 0.9229(6) 0.068(3) Uani 0.50 1 d PU . .
H31A H 0.2407 0.4351 0.9275 0.102 Uiso 0.50 1 calc PR . .
H31B H 0.2825 0.5465 0.9363 0.102 Uiso 0.50 1 calc PR . .
H31C H 0.1932 0.5241 0.8751 0.102 Uiso 0.50 1 calc PR . .

loop_
_atom_site_aniso_label
_atom_site_aniso_U_11
_atom_site_aniso_U_22
_atom_site_aniso_U_33
_atom_site_aniso_U_23
_atom_site_aniso_U_13
_atom_site_aniso_U_12
Tb1 0.01504(11) 0.02492(13) 0.02220(11) -0.00552(7) 0.00889(8) -0.00076(6)
F1 0.0255(12) 0.0581(16) 0.0466(14) 0.0105(13) 0.0086(11) -0.0139(11)
F2 0.0557(17) 0.0524(17) 0.0294(13) 0.0200(11) -0.0197(12) -0.0289(12)
F3 0.0505(16) 0.0328(14) 0.0469(15) -0.0104(11) 0.0033(12) -0.0159(11)
F4 0.0781(19) 0.0386(15) 0.0505(15) -0.0032(12) 0.0451(14) -0.0212(13)
F5 0.0598(17) 0.0342(14) 0.0439(15) 0.0154(12) -0.0099(13) -0.0137(12)
F6 0.0483(14) 0.0245(12) 0.0314(12) -0.0076(10) 0.0144(10) -0.0057(10)
F7 0.0364(15) 0.127(3) 0.0681(19) 0.058(2) 0.0307(14) 0.0241(16)
F8 0.075(2) 0.121(3) 0.0280(14) -0.0065(16) 0.0197(14) -0.030(2)
F9 0.094(3) 0.049(2) 0.102(3) 0.0063(18) 0.061(2) -0.0053(17)
F10 0.0214(15) 0.065(2) 0.244(5) 0.007(3) 0.039(2) 0.0065(15)
F11 0.0631(19) 0.0598(19) 0.103(2) 0.0006(18) 0.0502(18) 0.0311(15)
F12 0.0461(19) 0.152(4) 0.085(2) 0.023(2) 0.0125(17) 0.064(2)
F13 0.085(7) 0.038(4) 0.099(7) -0.016(5) 0.051(6) -0.015(5)
F14 0.095(5) 0.058(4) 0.127(7) -0.059(5) 0.081(5) -0.026(4)
F15 0.113(7) 0.069(4) 0.103(5) -0.053(4) -0.005(5) -0.032(4)
F13' 0.051(5) 0.045(4) 0.081(6) -0.026(4) 0.041(5) -0.022(4)
F14' 0.093(5) 0.038(4) 0.134(7) -0.026(5) 0.061(5) -0.002(4)
F15' 0.140(8) 0.078(5) 0.072(5) -0.043(4) 0.048(5) -0.034(6)
F16 0.070(2) 0.074(2) 0.132(3) -0.046(2) 0.083(2) -0.0286(17)
F17 0.0547(19) 0.105(3) 0.081(2) -0.033(2) 0.0365(17) -0.0463(19)
F18 0.060(2) 0.122(3) 0.149(4) 0.095(3) 0.055(2) 0.014(2)
O1 0.0167(13) 0.0329(16) 0.0325(14) -0.0157(11) 0.0059(11) 0.0003(10)
O2 0.0280(14) 0.0288(15) 0.0411(15) -0.0082(12) 0.0160(12) 0.0017(11)
O3 0.0218(13) 0.0264(13) 0.0189(12) 0.0019(11) 0.0048(10) -0.0045(10)
O4 0.0214(13) 0.0239(14) 0.0287(13) -0.0032(11) 0.0103(11) -0.0039(10)
O5 0.0191(12) 0.0308(14) 0.0259(12) 0.0048(11) 0.0100(10) 0.0071(11)
O6 0.0192(13) 0.0316(15) 0.0385(15) -0.0052(13) 0.0117(11) 0.0037(11)
O7 0.0343(15) 0.0373(16) 0.0426(16) -0.0170(13) 0.0257(13) -0.0118(12)
O8 0.0258(14) 0.0306(14) 0.0306(13) -0.0073(12) 0.0166(11) -0.0020(11)
N1 0.0159(15) 0.0269(18) 0.0199(15) -0.0052(12) 0.0055(12) 0.0019(11)
N2 0.0171(15) 0.0332(19) 0.0303(16) -0.0162(14) 0.0078(12) -0.0037(13)
N3 0.0204(16) 0.0303(18) 0.0318(17) -0.0125(14) 0.0102(13) -0.0043(13)
C1 0.0209(18) 0.029(2) 0.0249(18) 0.0003(16) 0.0098(14) 0.0030(15)
C2 0.0225(19) 0.036(2) 0.0275(19) 0.0014(16) 0.0129(16) 0.0025(15)
C3 0.0260(19) 0.039(2) 0.0258(18) -0.0001(17) 0.0156(15) 0.0066(16)
C4 0.0236(19) 0.030(2) 0.0251(18) -0.0077(16) 0.0093(15) 0.0010(15)
C5 0.0156(16) 0.033(2) 0.0180(16) -0.0044(15) 0.0048(13) 0.0019(14)
C6 0.0152(17) 0.031(2) 0.0200(17) -0.0083(15) 0.0035(13) 0.0007(14)
C7 0.0190(19) 0.045(3) 0.047(2) -0.027(2) 0.0165(17) -0.0141(17)
C8 0.017(2) 0.064(3) 0.075(3) -0.034(3) 0.011(2) -0.008(2)
C9 0.038(2) 0.053(3) 0.055(3) -0.024(2) 0.030(2) -0.022(2)
C10 0.0221(19) 0.043(3) 0.049(2) -0.027(2) 0.0162(18) -0.0116(18)
C11 0.026(2) 0.081(4) 0.061(3) -0.052(3) 0.008(2) -0.013(2)
C12 0.049(3) 0.040(3) 0.095(4) -0.021(3) 0.046(3) -0.019(2)
C13 0.031(2) 0.033(2) 0.0232(19) 0.0106(17) -0.0037(16) -0.0107(17)
C14 0.0237(18) 0.0277(19) 0.0145(16) 0.0018(15) 0.0083(14) -0.0047(15)
C15 0.029(2) 0.029(2) 0.0152(17) 0.0049(15) 0.0015(15) -0.0055(15)
C16 0.031(2) 0.0250(19) 0.0175(16) -0.0033(14) 0.0149(15) -0.0042(15)
C17 0.039(2) 0.031(2) 0.0245(19) 0.0006(17) 0.0099(17) -0.0109(17)
C18 0.032(2) 0.044(3) 0.028(2) 0.0087(18) 0.0093(17) 0.0100(18)
C19 0.0232(19) 0.030(2) 0.0239(18) -0.0025(16) 0.0053(15) 0.0037(15)
C20 0.029(2) 0.043(3) 0.044(2) 0.013(2) 0.0114(18) 0.0148(18)
C21 0.022(2) 0.031(2) 0.042(2) -0.0080(19) 0.0075(17) 0.0086(16)
C22 0.032(2) 0.045(3) 0.081(4) 0.003(3) 0.021(2) 0.015(2)
C23 0.091(5) 0.050(3) 0.106(5) -0.039(3) 0.081(4) -0.032(3)
C24 0.039(2) 0.037(2) 0.042(2) -0.0180(19) 0.0264(19) -0.0118(18)
C25 0.036(2) 0.035(2) 0.044(2) -0.0132(19) 0.0283(19) -0.0048(17)
C26 0.0220(19) 0.034(2) 0.0283(19) -0.0056(17) 0.0140(16) -0.0029(16)
C27 0.034(2) 0.036(2) 0.044(2) -0.006(2) 0.026(2) -0.0065(18)
C30 0.095(5) 0.042(3) 0.067(4) -0.006(3) 0.014(4) -0.008(3)
C29 0.095(4) 0.044(3) 0.043(3) -0.005(2) 0.009(3) -0.005(3)
C28 0.085(4) 0.041(3) 0.041(3) -0.004(2) -0.005(3) 0.000(3)
C31 0.076(7) 0.063(6) 0.056(6) -0.004(5) 0.013(5) -0.014(5)

loop_
_atom_type_symbol
_atom_type_description
_atom_type_scat_dispersion_real
_atom_type_scat_dispersion_imag
_atom_type_scat_source
C C 0.0033 0.0016 'International Tables Vol C Tables 4.2.6.8 and 6.1.1.4'
H H 0.0000 0.0000 'International Tables Vol C Tables 4.2.6.8 and 6.1.1.4'
N N 0.0061 0.0033 'International Tables Vol C Tables 4.2.6.8 and 6.1.1.4'
O O 0.0106 0.0060 'International Tables Vol C Tables 4.2.6.8 and 6.1.1.4'
F F 0.0171 0.0103 'International Tables Vol C Tables 4.2.6.8 and 6.1.1.4'
Tb Tb -0.1723 4.1537 'International Tables Vol C Tables 4.2.6.8 and 6.1.1.4'

loop_
_geom_angle_atom_site_label_1
_geom_angle_atom_site_label_2
_geom_angle_atom_site_label_3
_geom_angle
_geom_angle_site_symmetry_1
_geom_angle_site_symmetry_3
_geom_angle_publ_flag
O1 Tb1 O5 101.74(9) . . ?
O1 Tb1 O8 81.78(9) . . ?
O5 Tb1 O8 143.57(9) . . ?
O1 Tb1 O3 144.27(9) . . ?
O5 Tb1 O3 86.46(8) . . ?
O8 Tb1 O3 111.92(9) . . ?
O1 Tb1 O6 71.92(9) . . ?
O5 Tb1 O6 72.26(9) . . ?
O8 Tb1 O6 74.63(9) . . ?
O3 Tb1 O6 142.48(9) . . ?
O1 Tb1 O4 80.48(9) . . ?
O5 Tb1 O4 142.79(8) . . ?
O8 Tb1 O4 73.63(9) . . ?
O3 Tb1 O4 72.83(8) . . ?
O6 Tb1 O4 140.30(9) . . ?
O1 Tb1 O7 142.20(9) . . ?
O5 Tb1 O7 83.92(9) . . ?
O8 Tb1 O7 72.92(9) . . ?
O3 Tb1 O7 72.73(9) . . ?
O6 Tb1 O7 74.54(9) . . ?
O4 Tb1 O7 117.14(10) . . ?
O1 Tb1 N1 70.58(9) . . ?
O5 Tb1 N1 74.15(9) . . ?
O8 Tb1 N1 138.45(9) . . ?
O3 Tb1 N1 78.65(9) . . ?
O6 Tb1 N1 122.10(9) . . ?
O4 Tb1 N1 71.70(9) . . ?
O7 Tb1 N1 144.80(9) . . ?
N2 O1 Tb1 124.0(2) . . ?
C14 O3 Tb1 134.2(2) . . ?
C16 O4 Tb1 134.4(2) . . ?
C19 O5 Tb1 136.2(2) . . ?
C21 O6 Tb1 135.2(2) . . ?
C24 O7 Tb1 131.4(2) . . ?
C26 O8 Tb1 132.2(3) . . ?
C1 N1 C5 116.3(3) . . ?
C1 N1 Tb1 116.9(2) . . ?
C5 N1 Tb1 126.8(2) . . ?
O1 N2 C6 126.2(3) . . ?
O1 N2 C7 120.0(3) . . ?
C6 N2 C7 113.6(3) . . ?
O2 N3 C6 126.2(3) . . ?
O2 N3 C10 121.9(3) . . ?
C6 N3 C10 111.5(3) . . ?
N1 C1 C2 124.1(3) . . ?
N1 C1 H1 117.9 . . ?
C2 C1 H1 117.9 . . ?
C3 C2 C1 119.0(4) . . ?
C3 C2 H2 120.5 . . ?
C1 C2 H2 120.5 . . ?
C2 C3 C4 118.5(3) . . ?
C2 C3 H3 120.8 . . ?
C4 C3 H3 120.8 . . ?
C5 C4 C3 119.2(3) . . ?
C5 C4 H4 120.4 . . ?
C3 C4 H4 120.4 . . ?
N1 C5 C4 122.9(3) . . ?
N1 C5 C6 117.8(3) . . ?
C4 C5 C6 119.2(3) . . ?
N2 C6 N3 107.7(3) . . ?
N2 C6 C5 127.1(3) . . ?
N3 C6 C5 125.0(3) . . ?
N2 C7 C9 106.4(3) . . ?
N2 C7 C8 108.9(4) . . ?
C9 C7 C8 110.5(3) . . ?
N2 C7 C10 100.3(3) . . ?
C9 C7 C10 114.4(4) . . ?
C8 C7 C10 115.4(3) . . ?
C7 C8 H8A 109.5 . . ?
C7 C8 H8B 109.5 . . ?
H8A C8 H8B 109.5 . . ?
C7 C8 H8C 109.5 . . ?
H8A C8 H8C 109.5 . . ?
H8B C8 H8C 109.5 . . ?
C7 C9 H9A 109.5 . . ?
C7 C9 H9B 109.5 . . ?
H9A C9 H9B 109.5 . . ?
C7 C9 H9C 109.5 . . ?
H9A C9 H9C 109.5 . . ?
H9B C9 H9C 109.5 . . ?
N3 C10 C12 109.9(4) . . ?
N3 C10 C11 104.7(3) . . ?
C12 C10 C11 110.8(4) . . ?
N3 C10 C7 100.8(3) . . ?
C12 C10 C7 115.6(4) . . ?
C11 C10 C7 113.9(4) . . ?
C10 C11 H11A 109.5 . . ?
C10 C11 H11B 109.5 . . ?
H11A C11 H11B 109.5 . . ?
C10 C11 H11C 109.5 . . ?
H11A C11 H11C 109.5 . . ?
H11B C11 H11C 109.5 . . ?
C10 C12 H12A 109.5 . . ?
C10 C12 H12B 109.5 . . ?
H12A C12 H12B 109.5 . . ?
C10 C12 H12C 109.5 . . ?
H12A C12 H12C 109.5 . . ?
H12B C12 H12C 109.5 . . ?
F3 C13 F2 107.7(3) . . ?
F3 C13 F1 106.8(3) . . ?
F2 C13 F1 107.0(3) . . ?
F3 C13 C14 111.0(3) . . ?
F2 C13 C14 113.1(3) . . ?
F1 C13 C14 110.9(3) . . ?
O3 C14 C15 128.2(3) . . ?
O3 C14 C13 114.0(3) . . ?
C15 C14 C13 117.8(3) . . ?
C14 C15 C16 121.8(3) . . ?
C14 C15 H15 119.1 . . ?
C16 C15 H15 119.1 . . ?
O4 C16 C15 127.4(3) . . ?
O4 C16 C17 113.8(3) . . ?
C15 C16 C17 118.9(3) . . ?
F5 C17 F6 107.6(3) . . ?
F5 C17 F4 107.3(3) . . ?
F6 C17 F4 106.3(3) . . ?
F5 C17 C16 113.3(3) . . ?
F6 C17 C16 111.1(3) . . ?
F4 C17 C16 110.9(3) . . ?
F7 C18 F8 111.0(4) . . ?
F7 C18 F9 105.2(4) . . ?
F8 C18 F9 104.0(4) . . ?
F7 C18 C19 113.4(3) . . ?
F8 C18 C19 112.1(3) . . ?
F9 C18 C19 110.5(3) . . ?
O5 C19 C20 127.7(4) . . ?
O5 C19 C18 115.4(3) . . ?
C20 C19 C18 116.9(3) . . ?
C19 C20 C21 121.0(4) . . ?
C19 C20 H20 119.5 . . ?
C21 C20 H20 119.5 . . ?
O6 C21 C20 127.5(3) . . ?
O6 C21 C22 114.7(4) . . ?
C20 C21 C22 117.7(4) . . ?
F10 C22 F12 108.1(5) . . ?
F10 C22 F11 106.4(5) . . ?
F12 C22 F11 107.2(4) . . ?
F10 C22 C21 112.0(4) . . ?
F12 C22 C21 113.3(4) . . ?
F11 C22 C21 109.5(4) . . ?
F14 C23 F15' 53.7(6) . . ?
F14 C23 F13' 121.6(9) . . ?
F15' C23 F13' 114.3(8) . . ?
F14 C23 F13 113.2(9) . . ?
F15' C23 F13 130.5(8) . . ?
F13' C23 F13 24.2(7) . . ?
F14 C23 F15 101.9(7) . . ?
F15' C23 F15 49.4(6) . . ?
F13' C23 F15 81.6(7) . . ?
F13 C23 F15 105.7(7) . . ?
F14 C23 F14' 42.3(5) . . ?
F15' C23 F14' 95.7(8) . . ?
F13' C23 F14' 103.3(8) . . ?
F13 C23 F14' 83.1(8) . . ?
F15 C23 F14' 141.0(6) . . ?
F14 C23 C24 117.6(5) . . ?
F15' C23 C24 116.0(6) . . ?
F13' C23 C24 117.3(7) . . ?
F13 C23 C24 111.6(7) . . ?
F15 C23 C24 105.3(5) . . ?
F14' C23 C24 106.3(5) . . ?
O7 C24 C25 128.6(4) . . ?
O7 C24 C23 114.1(3) . . ?
C25 C24 C23 117.3(3) . . ?
C26 C25 C24 120.7(3) . . ?
C26 C25 H25 119.7 . . ?
C24 C25 H25 119.7 . . ?
O8 C26 C25 128.2(3) . . ?
O8 C26 C27 113.5(3) . . ?
C25 C26 C27 118.3(3) . . ?
F18 C27 F16 111.8(4) . . ?
F18 C27 F17 104.8(4) . . ?
F16 C27 F17 102.8(4) . . ?
F18 C27 C26 112.3(4) . . ?
F16 C27 C26 114.4(3) . . ?
F17 C27 C26 109.9(3) . . ?
C29 C30 C31 118.3(6) . . ?
C29 C30 H30A 107.7 . . ?
C31 C30 H30A 107.7 . . ?
C29 C30 H30B 107.7 . . ?
C31 C30 H30B 107.7 . . ?
H30A C30 H30B 107.1 . . ?
C30 C29 C28 114.7(5) . . ?
C30 C29 H29A 108.6 . . ?
C28 C29 H29A 108.6 . . ?
C30 C29 H29B 108.6 . . ?
C28 C29 H29B 108.6 . . ?
H29A C29 H29B 107.6 . . ?
C29 C28 C28 115.2(5) . 3_567 ?
C29 C28 H28A 108.5 . . ?
C28 C28 H28A 108.5 3_567 . ?
C29 C28 H28B 108.5 . . ?
C28 C28 H28B 108.5 3_567 . ?
H28A C28 H28B 107.5 . . ?
C30 C31 H31A 109.5 . . ?
C30 C31 H31B 109.5 . . ?
H31A C31 H31B 109.5 . . ?
C30 C31 H31C 109.5 . . ?
H31A C31 H31C 109.5 . . ?
H31B C31 H31C 109.5 . . ?

loop_
_geom_bond_atom_site_label_1
_geom_bond_atom_site_label_2
_geom_bond_distance
_geom_bond_site_symmetry_2
_geom_bond_publ_flag
Tb1 O1 2.317(2) . ?
Tb1 O5 2.325(2) . ?
Tb1 O8 2.329(2) . ?
Tb1 O3 2.355(2) . ?
Tb1 O6 2.374(3) . ?
Tb1 O4 2.376(3) . ?
Tb1 O7 2.377(3) . ?
Tb1 N1 2.598(3) . ?
F1 C13 1.334(5) . ?
F2 C13 1.330(4) . ?
F3 C13 1.327(5) . ?
F4 C17 1.340(4) . ?
F5 C17 1.330(5) . ?
F6 C17 1.331(4) . ?
F7 C18 1.292(5) . ?
F8 C18 1.305(5) . ?
F9 C18 1.341(5) . ?
F10 C22 1.306(6) . ?
F11 C22 1.328(6) . ?
F12 C22 1.327(6) . ?
F13 C23 1.309(8) . ?
F14 C23 1.251(7) . ?
F15 C23 1.425(7) . ?
F13' C23 1.292(8) . ?
F14' C23 1.441(8) . ?
F15' C23 1.262(7) . ?
F16 C27 1.311(5) . ?
F17 C27 1.333(5) . ?
F18 C27 1.285(5) . ?
O1 N2 1.300(4) . ?
O2 N3 1.270(4) . ?
O3 C14 1.255(4) . ?
O4 C16 1.252(4) . ?
O5 C19 1.260(4) . ?
O6 C21 1.237(5) . ?
O7 C24 1.252(4) . ?
O8 C26 1.257(4) . ?
N1 C1 1.341(5) . ?
N1 C5 1.359(5) . ?
N2 C6 1.330(4) . ?
N2 C7 1.506(5) . ?
N3 C6 1.370(5) . ?
N3 C10 1.503(5) . ?
C1 C2 1.387(5) . ?
C1 H1 0.9300 . ?
C2 C3 1.371(5) . ?
C2 H2 0.9300 . ?
C3 C4 1.392(5) . ?
C3 H3 0.9300 . ?
C4 C5 1.385(5) . ?
C4 H4 0.9300 . ?
C5 C6 1.465(5) . ?
C7 C9 1.528(6) . ?
C7 C8 1.530(6) . ?
C7 C10 1.550(6) . ?
C8 H8A 0.9600 . ?
C8 H8B 0.9600 . ?
C8 H8C 0.9600 . ?
C9 H9A 0.9600 . ?
C9 H9B 0.9600 . ?
C9 H9C 0.9600 . ?
C10 C12 1.505(7) . ?
C10 C11 1.540(6) . ?
C11 H11A 0.9600 . ?
C11 H11B 0.9600 . ?
C11 H11C 0.9600 . ?
C12 H12A 0.9600 . ?
C12 H12B 0.9600 . ?
C12 H12C 0.9600 . ?
C13 C14 1.538(5) . ?
C14 C15 1.380(5) . ?
C15 C16 1.398(5) . ?
C15 H15 0.9300 . ?
C16 C17 1.532(5) . ?
C18 C19 1.529(5) . ?
C19 C20 1.378(5) . ?
C20 C21 1.398(6) . ?
C20 H20 0.9300 . ?
C21 C22 1.539(5) . ?
C23 C24 1.530(6) . ?
C24 C25 1.390(5) . ?
C25 C26 1.386(6) . ?
C25 H25 0.9300 . ?
C26 C27 1.530(5) . ?
C30 C29 1.512(9) . ?
C30 C31 1.520(14) . ?
C30 H30A 0.9700 . ?
C30 H30B 0.9700 . ?
C29 C28 1.519(8) . ?
C29 H29A 0.9700 . ?
C29 H29B 0.9700 . ?
C28 C28 1.530(12) 3_567 ?
C28 H28A 0.9700 . ?
C28 H28B 0.9700 . ?
C31 H31A 0.9600 . ?
C31 H31B 0.9600 . ?
C31 H31C 0.9600 . ?

loop_
_geom_torsion_atom_site_label_1
_geom_torsion_atom_site_label_2
_geom_torsion_atom_site_label_3
_geom_torsion_atom_site_label_4
_geom_torsion
_geom_torsion_site_symmetry_1
_geom_torsion_site_symmetry_2
_geom_torsion_site_symmetry_3
_geom_torsion_site_symmetry_4
_geom_torsion_publ_flag
O5 Tb1 O1 N2 -121.0(3) . . . . ?
O8 Tb1 O1 N2 95.8(3) . . . . ?
O3 Tb1 O1 N2 -20.6(3) . . . . ?
O6 Tb1 O1 N2 172.3(3) . . . . ?
O4 Tb1 O1 N2 21.2(2) . . . . ?
O7 Tb1 O1 N2 143.7(2) . . . . ?
N1 Tb1 O1 N2 -52.7(2) . . . . ?
O1 Tb1 O3 C14 55.9(4) . . . . ?
O5 Tb1 O3 C14 161.1(3) . . . . ?
O8 Tb1 O3 C14 -51.3(3) . . . . ?
O6 Tb1 O3 C14 -144.4(3) . . . . ?
O4 Tb1 O3 C14 12.5(3) . . . . ?
O7 Tb1 O3 C14 -114.1(3) . . . . ?
N1 Tb1 O3 C14 86.6(3) . . . . ?
O1 Tb1 O4 C16 -162.8(3) . . . . ?
O5 Tb1 O4 C16 -65.9(3) . . . . ?
O8 Tb1 O4 C16 113.0(3) . . . . ?
O3 Tb1 O4 C16 -6.9(3) . . . . ?
O6 Tb1 O4 C16 151.2(3) . . . . ?
O7 Tb1 O4 C16 52.6(3) . . . . ?
N1 Tb1 O4 C16 -90.3(3) . . . . ?
O1 Tb1 O5 C19 -64.4(3) . . . . ?
O8 Tb1 O5 C19 27.7(4) . . . . ?
O3 Tb1 O5 C19 150.8(3) . . . . ?
O6 Tb1 O5 C19 2.1(3) . . . . ?
O4 Tb1 O5 C19 -154.0(3) . . . . ?
O7 Tb1 O5 C19 77.8(3) . . . . ?
N1 Tb1 O5 C19 -130.0(3) . . . . ?
O1 Tb1 O6 C21 110.8(4) . . . . ?
O5 Tb1 O6 C21 1.6(3) . . . . ?
O8 Tb1 O6 C21 -163.0(4) . . . . ?
O3 Tb1 O6 C21 -56.8(4) . . . . ?
O4 Tb1 O6 C21 159.1(3) . . . . ?
O7 Tb1 O6 C21 -86.9(4) . . . . ?
N1 Tb1 O6 C21 59.0(4) . . . . ?
O1 Tb1 O7 C24 -29.3(5) . . . . ?
O5 Tb1 O7 C24 -130.6(4) . . . . ?
O8 Tb1 O7 C24 20.9(4) . . . . ?
O3 Tb1 O7 C24 141.2(4) . . . . ?
O6 Tb1 O7 C24 -57.4(4) . . . . ?
O4 Tb1 O7 C24 81.7(4) . . . . ?
N1 Tb1 O7 C24 178.2(3) . . . . ?
O1 Tb1 O8 C26 125.9(3) . . . . ?
O5 Tb1 O8 C26 27.2(4) . . . . ?
O3 Tb1 O8 C26 -88.4(3) . . . . ?
O6 Tb1 O8 C26 52.5(3) . . . . ?
O4 Tb1 O8 C26 -151.7(3) . . . . ?
O7 Tb1 O8 C26 -25.7(3) . . . . ?
N1 Tb1 O8 C26 173.9(3) . . . . ?
O1 Tb1 N1 C1 -150.0(3) . . . . ?
O5 Tb1 N1 C1 -41.1(2) . . . . ?
O8 Tb1 N1 C1 158.8(2) . . . . ?
O3 Tb1 N1 C1 48.5(2) . . . . ?
O6 Tb1 N1 C1 -97.6(2) . . . . ?
O4 Tb1 N1 C1 123.9(3) . . . . ?
O7 Tb1 N1 C1 12.5(3) . . . . ?
O1 Tb1 N1 C5 32.2(3) . . . . ?
O5 Tb1 N1 C5 141.1(3) . . . . ?
O8 Tb1 N1 C5 -19.0(3) . . . . ?
O3 Tb1 N1 C5 -129.4(3) . . . . ?
O6 Tb1 N1 C5 84.6(3) . . . . ?
O4 Tb1 N1 C5 -53.9(3) . . . . ?
O7 Tb1 N1 C5 -165.3(2) . . . . ?
Tb1 O1 N2 C6 49.4(4) . . . . ?
Tb1 O1 N2 C7 -124.2(3) . . . . ?
C5 N1 C1 C2 -1.3(5) . . . . ?
Tb1 N1 C1 C2 -179.4(3) . . . . ?
N1 C1 C2 C3 1.0(6) . . . . ?
C1 C2 C3 C4 0.4(5) . . . . ?
C2 C3 C4 C5 -1.3(5) . . . . ?
C1 N1 C5 C4 0.2(5) . . . . ?
Tb1 N1 C5 C4 178.1(2) . . . . ?
C1 N1 C5 C6 177.4(3) . . . . ?
Tb1 N1 C5 C6 -4.8(4) . . . . ?
C3 C4 C5 N1 1.1(5) . . . . ?
C3 C4 C5 C6 -176.0(3) . . . . ?
O1 N2 C6 N3 -178.2(3) . . . . ?
C7 N2 C6 N3 -4.3(4) . . . . ?
O1 N2 C6 C5 6.7(6) . . . . ?
C7 N2 C6 C5 -179.4(3) . . . . ?
O2 N3 C6 N2 174.8(3) . . . . ?
C10 N3 C6 N2 -12.6(4) . . . . ?
O2 N3 C6 C5 -10.0(6) . . . . ?
C10 N3 C6 C5 162.6(3) . . . . ?
N1 C5 C6 N2 -27.2(5) . . . . ?
C4 C5 C6 N2 150.0(4) . . . . ?
N1 C5 C6 N3 158.5(3) . . . . ?
C4 C5 C6 N3 -24.3(5) . . . . ?
O1 N2 C7 C9 73.0(4) . . . . ?
C6 N2 C7 C9 -101.3(4) . . . . ?
O1 N2 C7 C8 -46.1(4) . . . . ?
C6 N2 C7 C8 139.6(3) . . . . ?
O1 N2 C7 C10 -167.6(3) . . . . ?
C6 N2 C7 C10 18.1(4) . . . . ?
O2 N3 C10 C12 -41.6(5) . . . . ?
C6 N3 C10 C12 145.5(3) . . . . ?
O2 N3 C10 C11 77.5(5) . . . . ?
C6 N3 C10 C11 -95.5(4) . . . . ?
O2 N3 C10 C7 -164.1(3) . . . . ?
C6 N3 C10 C7 23.0(4) . . . . ?
N2 C7 C10 N3 -22.5(4) . . . . ?
C9 C7 C10 N3 90.9(4) . . . . ?
C8 C7 C10 N3 -139.3(4) . . . . ?
N2 C7 C10 C12 -140.9(4) . . . . ?
C9 C7 C10 C12 -27.5(5) . . . . ?
C8 C7 C10 C12 102.3(5) . . . . ?
N2 C7 C10 C11 89.1(4) . . . . ?
C9 C7 C10 C11 -157.5(3) . . . . ?
C8 C7 C10 C11 -27.7(5) . . . . ?
Tb1 O3 C14 C15 -13.0(6) . . . . ?
Tb1 O3 C14 C13 168.6(2) . . . . ?
F3 C13 C14 O3 -44.7(4) . . . . ?
F2 C13 C14 O3 -166.0(3) . . . . ?
F1 C13 C14 O3 73.8(4) . . . . ?
F3 C13 C14 C15 136.6(3) . . . . ?
F2 C13 C14 C15 15.4(5) . . . . ?
F1 C13 C14 C15 -104.9(4) . . . . ?
O3 C14 C15 C16 1.5(6) . . . . ?
C13 C14 C15 C16 179.9(3) . . . . ?
Tb1 O4 C16 C15 1.3(5) . . . . ?
Tb1 O4 C16 C17 -178.6(2) . . . . ?
C14 C15 C16 O4 4.4(6) . . . . ?
C14 C15 C16 C17 -175.7(3) . . . . ?
O4 C16 C17 F5 -176.6(3) . . . . ?
C15 C16 C17 F5 3.5(5) . . . . ?
O4 C16 C17 F6 -55.3(4) . . . . ?
C15 C16 C17 F6 124.8(4) . . . . ?
O4 C16 C17 F4 62.7(4) . . . . ?
C15 C16 C17 F4 -117.3(4) . . . . ?
Tb1 O5 C19 C20 -4.0(6) . . . . ?
Tb1 O5 C19 C18 175.9(2) . . . . ?
F7 C18 C19 O5 6.6(5) . . . . ?
F8 C18 C19 O5 -120.0(4) . . . . ?
F9 C18 C19 O5 124.4(4) . . . . ?
F7 C18 C19 C20 -173.5(4) . . . . ?
F8 C18 C19 C20 59.9(5) . . . . ?
F9 C18 C19 C20 -55.7(5) . . . . ?
O5 C19 C20 C21 1.8(7) . . . . ?
C18 C19 C20 C21 -178.1(4) . . . . ?
Tb1 O6 C21 C20 -3.6(7) . . . . ?
Tb1 O6 C21 C22 174.1(3) . . . . ?
C19 C20 C21 O6 1.9(7) . . . . ?
C19 C20 C21 C22 -175.7(4) . . . . ?
O6 C21 C22 F10 34.0(6) . . . . ?
C20 C21 C22 F10 -148.1(5) . . . . ?
O6 C21 C22 F12 156.6(4) . . . . ?
C20 C21 C22 F12 -25.5(6) . . . . ?
O6 C21 C22 F11 -83.8(5) . . . . ?
C20 C21 C22 F11 94.1(5) . . . . ?
Tb1 O7 C24 C25 -11.8(7) . . . . ?
Tb1 O7 C24 C23 169.5(3) . . . . ?
F14 C23 C24 O7 -170.6(9) . . . . ?
F15' C23 C24 O7 128.7(9) . . . . ?
F13' C23 C24 O7 -11.5(10) . . . . ?
F13 C23 C24 O7 -37.4(9) . . . . ?
F15 C23 C24 O7 76.8(7) . . . . ?
F14' C23 C24 O7 -126.3(6) . . . . ?
F14 C23 C24 C25 10.6(10) . . . . ?
F15' C23 C24 C25 -50.2(10) . . . . ?
F13' C23 C24 C25 169.7(8) . . . . ?
F13 C23 C24 C25 143.8(8) . . . . ?
F15 C23 C24 C25 -102.1(7) . . . . ?
F14' C23 C24 C25 54.8(7) . . . . ?
O7 C24 C25 C26 -6.4(7) . . . . ?
C23 C24 C25 C26 172.2(4) . . . . ?
Tb1 O8 C26 C25 21.7(6) . . . . ?
Tb1 O8 C26 C27 -157.7(3) . . . . ?
C24 C25 C26 O8 1.7(7) . . . . ?
C24 C25 C26 C27 -178.9(4) . . . . ?
O8 C26 C27 F18 -55.1(5) . . . . ?
C25 C26 C27 F18 125.4(5) . . . . ?
O8 C26 C27 F16 176.1(4) . . . . ?
C25 C26 C27 F16 -3.4(6) . . . . ?
O8 C26 C27 F17 61.1(5) . . . . ?
C25 C26 C27 F17 -118.4(4) . . . . ?
C31 C30 C29 C28 174.8(7) . . . . ?
C30 C29 C28 C28 177.3(6) . . . 3_567 ?
